data_7157168
loop_
_publ_author_name
'Gong, Ying'
'Xu, Sheng-Wen'
'Liu, Xiong-Wei'
'Li, Zheng'
'Liu, Xiong-Li'
'Yao, Zhen'
'Zhou, Ying'

_publ_section_title
;
 Thermal-mediated [1,3]-hydrogen transfer as the key step: access to
 oxindole-chromone hybrid collection with structural diversity
;
_journal_name_full 'Organic &amp; Biomolecular Chemistry'
_journal_paper_doi 10.1039/C9OB02193K
_journal_year 2019
_chemical_formula_moiety 'C19 H14 Cl N O3'
_chemical_formula_sum 'C19 H14 Cl N O3'
_chemical_formula_weight 339.76
_space_group_crystal_system monoclinic
_space_group_IT_number 14
_space_group_name_Hall '-P 2yn'
_space_group_name_H-M_alt 'P 1 21/n 1'
_symmetry_space_group_name_Hall '-P 2yn'
_symmetry_space_group_name_H-M 'P 1 21/n 1'
_atom_sites_solution_hydrogens geom
_atom_sites_solution_primary direct
_atom_sites_solution_secondary difmap
_audit_creation_method SHELXL-2014/7
_audit_update_record
;
2019-09-15 deposited with the CCDC.    2019-10-24 downloaded from the CCDC.
;
_cell_angle_alpha 90
_cell_angle_beta 98.7490(10)
_cell_angle_gamma 90
_cell_formula_units_Z 4
_cell_length_a 8.8644(7)
_cell_length_b 11.2698(9)
_cell_length_c 15.5335(13)
_cell_measurement_reflns_used 9394
_cell_measurement_temperature 100(2)
_cell_measurement_theta_max 30.92
_cell_measurement_theta_min 2.24
_cell_volume 1533.7(2)
_computing_cell_refinement 'Bruker SAINT'
_computing_data_collection 'Bruker APEX2'
_computing_data_reduction 'Bruker SAINT'
_computing_molecular_graphics 'Bruker SHELXTL'
_computing_publication_material 'Bruker SHELXTL'
_computing_structure_refinement 'SHELXL-2014 (Sheldrick 2014)'
_computing_structure_solution 'SHELXS-97 (Sheldrick 2008)'
_diffrn_ambient_temperature 100(2)
_diffrn_measured_fraction_theta_full 0.998
_diffrn_measured_fraction_theta_max 0.928
_diffrn_measurement_device_type 'Bruker APEX-II CCD'
_diffrn_measurement_method '\f and \w scans'
_diffrn_radiation_type MoK\a
_diffrn_radiation_wavelength 0.71073
_diffrn_reflns_av_R_equivalents 0.0213
_diffrn_reflns_av_unetI/netI 0.0199
_diffrn_reflns_Laue_measured_fraction_full 0.998
_diffrn_reflns_Laue_measured_fraction_max 0.928
_diffrn_reflns_limit_h_max 12
_diffrn_reflns_limit_h_min -12
_diffrn_reflns_limit_k_max 16
_diffrn_reflns_limit_k_min -16
_diffrn_reflns_limit_l_max 22
_diffrn_reflns_limit_l_min -19
_diffrn_reflns_number 16779
_diffrn_reflns_point_group_measured_fraction_full 0.998
_diffrn_reflns_point_group_measured_fraction_max 0.928
_diffrn_reflns_theta_full 25.242
_diffrn_reflns_theta_max 31.016
_diffrn_reflns_theta_min 2.242
_diffrn_source 'fine-focus sealed tube'
_exptl_absorpt_coefficient_mu 0.267
_exptl_absorpt_correction_type multi-scan
_exptl_absorpt_process_details sadabs
_exptl_crystal_colour colourless
_exptl_crystal_density_diffrn 1.471
_exptl_crystal_description block
_exptl_crystal_F_000 704
_exptl_crystal_size_max 0.500
_exptl_crystal_size_mid 0.470
_exptl_crystal_size_min 0.300
_exptl_transmission_factor_max 0.3374
_exptl_transmission_factor_min 0.2949
_refine_diff_density_max 0.492
_refine_diff_density_min -0.285
_refine_diff_density_rms 0.056
_refine_ls_extinction_method none
_refine_ls_goodness_of_fit_ref 1.037
_refine_ls_hydrogen_treatment constr
_refine_ls_matrix_type full
_refine_ls_number_parameters 219
_refine_ls_number_reflns 4548
_refine_ls_number_restraints 0
_refine_ls_restrained_S_all 1.037
_refine_ls_R_factor_all 0.0386
_refine_ls_R_factor_gt 0.0336
_refine_ls_shift/su_max 0.000
_refine_ls_shift/su_mean 0.000
_refine_ls_structure_factor_coef Fsqd
_refine_ls_weighting_details 'w=1/[\s^2^(Fo^2^)+(0.0499P)^2^+0.6911P] where P=(Fo^2^+2Fc^2^)/3'
_refine_ls_weighting_scheme calc
_refine_ls_wR_factor_gt 0.0910
_refine_ls_wR_factor_ref 0.0946
_reflns_Friedel_coverage 0.000
_reflns_number_gt 4041
_reflns_number_total 4548
_reflns_threshold_expression 'I > 2\s(I)'
_cod_data_source_file c9ob02193k2.cif
_cod_data_source_block mo_gd_lxl31_0m
_cod_database_code 7157168
_shelx_shelxl_version_number 2014/7
_shelx_space_group_comment
;
The symmetry employed for this shelxl refinement is uniquely defined
by the following loop, which should always be used as a source of
symmetry information in preference to the above space-group names.
They are only intended as comments.
;
_shelx_estimated_absorpt_t_min 0.878
_shelx_estimated_absorpt_t_max 0.924

loop_
_space_group_symop_operation_xyz
'x, y, z'
'-x+1/2, y+1/2, -z+1/2'
'-x, -y, -z'
'x-1/2, -y-1/2, z-1/2'

loop_
_atom_site_label
_atom_site_type_symbol
_atom_site_fract_x
_atom_site_fract_y
_atom_site_fract_z
_atom_site_U_iso_or_equiv
_atom_site_adp_type
_atom_site_occupancy
_atom_site_site_symmetry_order
_atom_site_calc_flag
_atom_site_refinement_flags_posn
_atom_site_refinement_flags_adp
Cl1 Cl 0.34032(3) 0.12748(2) 0.76189(2) 0.01960(8) Uani 1 1 d . .
O1 O 0.86709(9) 0.45782(7) 0.60769(5) 0.01676(16) Uani 1 1 d . .
O2 O 0.75686(10) 0.70232(7) 0.87291(6) 0.02040(17) Uani 1 1 d . .
O3 O 0.54073(9) 0.65528(7) 0.70143(5) 0.01848(16) Uani 1 1 d . .
N1 N 0.54178(11) 0.59812(8) 0.89489(6) 0.01496(17) Uani 1 1 d . .
C1 C 0.68651(13) 0.58282(10) 0.40341(7) 0.0178(2) Uani 1 1 d . .
H1 H 0.6958 0.5787 0.3434 0.021 Uiso 1 1 calc R U
C2 C 0.78479(12) 0.51823(10) 0.46330(7) 0.0167(2) Uani 1 1 d . .
H14 H 0.8620 0.4700 0.4451 0.020 Uiso 1 1 calc R U
C3 C 0.76819(12) 0.52532(9) 0.55112(7) 0.01410(19) Uani 1 1 d . .
C4 C 0.84638(12) 0.45218(10) 0.69195(7) 0.0158(2) Uani 1 1 d . .
H13 H 0.9115 0.4009 0.7293 0.019 Uiso 1 1 calc R U
C5 C 0.74024(12) 0.51384(9) 0.72719(7) 0.01348(19) Uani 1 1 d . .
C6 C 0.71820(12) 0.49577(9) 0.82133(7) 0.01344(19) Uani 1 1 d . .
C7 C 0.57695(12) 0.42217(9) 0.82669(7) 0.01309(18) Uani 1 1 d . .
C8 C 0.53907(12) 0.31007(9) 0.79485(7) 0.01401(19) Uani 1 1 d . .
H6 H 0.6070 0.2652 0.7659 0.017 Uiso 1 1 calc R U
C9 C 0.39677(12) 0.26516(9) 0.80686(7) 0.01515(19) Uani 1 1 d . .
C10 C 0.29598(12) 0.32849(10) 0.84996(7) 0.0172(2) Uani 1 1 d . .
H2 H 0.2003 0.2950 0.8571 0.021 Uiso 1 1 calc R U
C11 C 0.47684(12) 0.48737(9) 0.86999(7) 0.01399(19) Uani 1 1 d . .
C12 C 0.46239(13) 0.69388(10) 0.93186(7) 0.0187(2) Uani 1 1 d . .
H3 H 0.5311 0.7620 0.9440 0.028 Uiso 1 1 calc R U
H5 H 0.4298 0.6669 0.9861 0.028 Uiso 1 1 calc R U
H4 H 0.3727 0.7173 0.8904 0.028 Uiso 1 1 calc R U
C13 C 0.67749(12) 0.61382(9) 0.86360(7) 0.01516(19) Uani 1 1 d . .
C14 C 0.33627(12) 0.44193(10) 0.88275(7) 0.0166(2) Uani 1 1 d . .
H7 H 0.2695 0.4863 0.9128 0.020 Uiso 1 1 calc R U
C15 C 0.86003(13) 0.44499(10) 0.87938(7) 0.0183(2) Uani 1 1 d . .
H10 H 0.8393 0.4376 0.9393 0.027 Uiso 1 1 calc R U
H9 H 0.9469 0.4984 0.8781 0.027 Uiso 1 1 calc R U
H8 H 0.8841 0.3667 0.8576 0.027 Uiso 1 1 calc R U
C16 C 0.63697(12) 0.59384(9) 0.67229(7) 0.01361(19) Uani 1 1 d . .
C17 C 0.65516(12) 0.59459(9) 0.57984(7) 0.01354(19) Uani 1 1 d . .
C18 C 0.55676(12) 0.65955(10) 0.51735(7) 0.0157(2) Uani 1 1 d . .
H12 H 0.4787 0.7072 0.5352 0.019 Uiso 1 1 calc R U
C19 C 0.57270(13) 0.65466(10) 0.43054(7) 0.0169(2) Uani 1 1 d . .
H11 H 0.5068 0.6998 0.3890 0.020 Uiso 1 1 calc R U

loop_
_atom_site_aniso_label
_atom_site_aniso_U_11
_atom_site_aniso_U_22
_atom_site_aniso_U_33
_atom_site_aniso_U_23
_atom_site_aniso_U_13
_atom_site_aniso_U_12
Cl1 0.02093(13) 0.01512(13) 0.02234(14) -0.00063(9) 0.00194(10) -0.00461(9)
O1 0.0167(3) 0.0192(4) 0.0155(4) 0.0022(3) 0.0057(3) 0.0044(3)
O2 0.0210(4) 0.0161(4) 0.0244(4) -0.0036(3) 0.0044(3) -0.0038(3)
O3 0.0190(4) 0.0198(4) 0.0175(4) 0.0001(3) 0.0054(3) 0.0058(3)
N1 0.0171(4) 0.0134(4) 0.0151(4) -0.0015(3) 0.0046(3) 0.0004(3)
C1 0.0198(5) 0.0198(5) 0.0145(5) -0.0003(4) 0.0050(4) -0.0028(4)
C2 0.0165(5) 0.0179(5) 0.0168(5) -0.0007(4) 0.0063(4) -0.0009(4)
C3 0.0142(4) 0.0128(4) 0.0158(5) 0.0015(3) 0.0038(4) -0.0010(3)
C4 0.0164(5) 0.0158(5) 0.0156(5) 0.0019(4) 0.0042(4) 0.0006(4)
C5 0.0136(4) 0.0125(4) 0.0147(4) 0.0006(3) 0.0032(3) -0.0013(3)
C6 0.0137(4) 0.0128(4) 0.0140(4) 0.0000(3) 0.0028(3) -0.0007(3)
C7 0.0139(4) 0.0132(4) 0.0125(4) 0.0021(3) 0.0029(3) -0.0002(3)
C8 0.0161(4) 0.0132(4) 0.0127(4) 0.0015(3) 0.0024(3) 0.0008(3)
C9 0.0176(5) 0.0129(4) 0.0145(4) 0.0018(4) 0.0008(4) -0.0020(4)
C10 0.0157(5) 0.0187(5) 0.0177(5) 0.0040(4) 0.0037(4) -0.0014(4)
C11 0.0168(5) 0.0128(4) 0.0124(4) 0.0014(3) 0.0024(3) 0.0009(4)
C12 0.0232(5) 0.0152(5) 0.0184(5) -0.0023(4) 0.0058(4) 0.0040(4)
C13 0.0173(5) 0.0148(5) 0.0134(4) -0.0003(4) 0.0023(4) 0.0003(4)
C14 0.0171(5) 0.0176(5) 0.0160(5) 0.0025(4) 0.0057(4) 0.0026(4)
C15 0.0167(5) 0.0205(5) 0.0171(5) 0.0013(4) 0.0009(4) 0.0025(4)
C16 0.0136(4) 0.0125(4) 0.0150(5) -0.0003(3) 0.0032(3) -0.0014(3)
C17 0.0141(4) 0.0124(4) 0.0146(4) -0.0007(3) 0.0037(3) -0.0017(3)
C18 0.0160(5) 0.0145(4) 0.0166(5) -0.0001(4) 0.0028(4) 0.0002(4)
C19 0.0181(5) 0.0165(5) 0.0156(5) 0.0018(4) 0.0012(4) 0.0000(4)

loop_
_atom_type_symbol
_atom_type_description
_atom_type_scat_dispersion_real
_atom_type_scat_dispersion_imag
_atom_type_scat_source
C C 0.0033 0.0016 'International Tables Vol C Tables 4.2.6.8 and 6.1.1.4'
H H 0.0000 0.0000 'International Tables Vol C Tables 4.2.6.8 and 6.1.1.4'
N N 0.0061 0.0033 'International Tables Vol C Tables 4.2.6.8 and 6.1.1.4'
O O 0.0106 0.0060 'International Tables Vol C Tables 4.2.6.8 and 6.1.1.4'
Cl Cl 0.1484 0.1585 'International Tables Vol C Tables 4.2.6.8 and 6.1.1.4'

loop_
_geom_angle_atom_site_label_1
_geom_angle_atom_site_label_2
_geom_angle_atom_site_label_3
_geom_angle
C4 O1 C3 118.60(8)
C13 N1 C11 111.16(9)
C13 N1 C12 123.09(9)
C11 N1 C12 124.48(9)
C2 C1 C19 120.60(10)
C2 C1 H1 119.7
C19 C1 H1 119.7
C1 C2 C3 118.58(10)
C1 C2 H14 120.7
C3 C2 H14 120.7
O1 C3 C17 121.66(9)
O1 C3 C2 116.21(9)
C17 C3 C2 122.11(10)
C5 C4 O1 125.05(10)
C5 C4 H13 117.5
O1 C4 H13 117.5
C4 C5 C16 119.57(10)
C4 C5 C6 121.39(9)
C16 C5 C6 118.90(9)
C7 C6 C5 110.79(8)
C7 C6 C15 111.84(9)
C5 C6 C15 113.59(9)
C7 C6 C13 101.48(8)
C5 C6 C13 111.42(8)
C15 C6 C13 107.01(9)
C8 C7 C11 121.01(10)
C8 C7 C6 129.79(9)
C11 C7 C6 109.19(9)
C7 C8 C9 117.34(10)
C7 C8 H6 121.3
C9 C8 H6 121.3
C10 C9 C8 122.46(10)
C10 C9 Cl1 118.88(8)
C8 C9 Cl1 118.60(8)
C9 C10 C14 119.70(10)
C9 C10 H2 120.1
C14 C10 H2 120.1
C14 C11 C7 121.52(10)
C14 C11 N1 128.87(10)
C7 C11 N1 109.61(9)
N1 C12 H3 109.5
N1 C12 H5 109.5
H3 C12 H5 109.5
N1 C12 H4 109.5
H3 C12 H4 109.5
H5 C12 H4 109.5
O2 C13 N1 125.77(10)
O2 C13 C6 125.89(10)
N1 C13 C6 108.16(9)
C11 C14 C10 117.96(10)
C11 C14 H7 121.0
C10 C14 H7 121.0
C6 C15 H10 109.5
C6 C15 H9 109.5
H10 C15 H9 109.5
C6 C15 H8 109.5
H10 C15 H8 109.5
H9 C15 H8 109.5
O3 C16 C5 122.48(10)
O3 C16 C17 122.61(10)
C5 C16 C17 114.91(9)
C3 C17 C18 118.05(10)
C3 C17 C16 120.00(9)
C18 C17 C16 121.89(9)
C19 C18 C17 120.59(10)
C19 C18 H12 119.7
C17 C18 H12 119.7
C18 C19 C1 120.06(10)
C18 C19 H11 120.0
C1 C19 H11 120.0

loop_
_geom_bond_atom_site_label_1
_geom_bond_atom_site_label_2
_geom_bond_distance
Cl1 C9 1.7435(11)
O1 C4 1.3505(13)
O1 C3 1.3730(13)
O2 C13 1.2165(13)
O3 C16 1.2367(13)
N1 C13 1.3757(14)
N1 C11 1.4040(14)
N1 C12 1.4535(14)
C1 C2 1.3811(16)
C1 C19 1.4073(16)
C1 H1 0.9500
C2 C3 1.3965(15)
C2 H14 0.9500
C3 C17 1.3957(14)
C4 C5 1.3507(14)
C4 H13 0.9500
C5 C16 1.4630(14)
C5 C6 1.5182(14)
C6 C7 1.5147(14)
C6 C15 1.5416(15)
C6 C13 1.5504(14)
C7 C8 1.3795(14)
C7 C11 1.4005(14)
C8 C9 1.3977(14)
C8 H6 0.9500
C9 C10 1.3921(15)
C10 C14 1.4021(16)
C10 H2 0.9500
C11 C14 1.3890(15)
C12 H3 0.9800
C12 H5 0.9800
C12 H4 0.9800
C14 H7 0.9500
C15 H10 0.9800
C15 H9 0.9800
C15 H8 0.9800
C16 C17 1.4694(14)
C17 C18 1.4077(14)
C18 C19 1.3781(15)
C18 H12 0.9500
C19 H11 0.9500

loop_
_geom_hbond_atom_site_label_D
_geom_hbond_atom_site_label_H
_geom_hbond_atom_site_label_A
_geom_hbond_distance_DH
_geom_hbond_distance_HA
_geom_hbond_distance_DA
_geom_hbond_angle_DHA
_geom_hbond_site_symmetry_A
C12 H4 Cl1 0.98 2.97 3.7896(12) 141.7 2_556
C12 H3 O1 0.98 2.56 3.4341(14) 148.6 2_656
C12 H4 Cl1 0.98 2.97 3.7896(12) 141.7 2_556
C12 H3 O1 0.98 2.56 3.4341(14) 148.6 2_656
C12 H3 O1 0.98 2.56 3.4341(14) 148.6 2_656
C12 H4 Cl1 0.98 2.97 3.7896(12) 141.7 2_556
C12 H3 O1 0.98 2.56 3.4341(14) 148.6 2_656
C12 H4 Cl1 0.98 2.97 3.7896(12) 141.7 2_556

loop_
_geom_torsion_atom_site_label_1
_geom_torsion_atom_site_label_2
_geom_torsion_atom_site_label_3
_geom_torsion_atom_site_label_4
_geom_torsion
C19 C1 C2 C3 0.33(16)
C4 O1 C3 C17 4.91(15)
C4 O1 C3 C2 -173.52(9)
C1 C2 C3 O1 178.93(10)
C1 C2 C3 C17 0.51(16)
C3 O1 C4 C5 -4.17(16)
O1 C4 C5 C16 0.14(17)
O1 C4 C5 C6 175.88(10)
C4 C5 C6 C7 -103.64(11)
C16 C5 C6 C7 72.12(11)
C4 C5 C6 C15 23.23(14)
C16 C5 C6 C15 -161.00(9)
C4 C5 C6 C13 144.17(10)
C16 C5 C6 C13 -40.06(12)
C5 C6 C7 C8 57.15(14)
C15 C6 C7 C8 -70.69(14)
C13 C6 C7 C8 175.56(10)
C5 C6 C7 C11 -121.34(9)
C15 C6 C7 C11 110.82(10)
C13 C6 C7 C11 -2.94(11)
C11 C7 C8 C9 0.60(15)
C6 C7 C8 C9 -177.74(10)
C7 C8 C9 C10 -0.81(16)
C7 C8 C9 Cl1 176.27(8)
C8 C9 C10 C14 0.25(16)
Cl1 C9 C10 C14 -176.82(8)
C8 C7 C11 C14 0.16(16)
C6 C7 C11 C14 178.81(9)
C8 C7 C11 N1 -179.47(9)
C6 C7 C11 N1 -0.82(12)
C13 N1 C11 C14 -174.70(11)
C12 N1 C11 C14 -7.28(17)
C13 N1 C11 C7 4.90(12)
C12 N1 C11 C7 172.32(10)
C11 N1 C13 O2 177.90(11)
C12 N1 C13 O2 10.27(17)
C11 N1 C13 C6 -6.76(12)
C12 N1 C13 C6 -174.38(9)
C7 C6 C13 O2 -178.88(11)
C5 C6 C13 O2 -60.93(14)
C15 C6 C13 O2 63.80(14)
C7 C6 C13 N1 5.78(11)
C5 C6 C13 N1 123.74(9)
C15 C6 C13 N1 -111.54(10)
C7 C11 C14 C10 -0.73(16)
N1 C11 C14 C10 178.83(10)
C9 C10 C14 C11 0.52(16)
C4 C5 C16 O3 -177.73(10)
C6 C5 C16 O3 6.43(15)
C4 C5 C16 C17 2.93(14)
C6 C5 C16 C17 -172.92(9)
O1 C3 C17 C18 -178.91(9)
C2 C3 C17 C18 -0.58(15)
O1 C3 C17 C16 -1.76(15)
C2 C3 C17 C16 176.57(10)
O3 C16 C17 C3 178.54(10)
C5 C16 C17 C3 -2.12(14)
O3 C16 C17 C18 -4.42(16)
C5 C16 C17 C18 174.92(9)
C3 C17 C18 C19 -0.20(15)
C16 C17 C18 C19 -177.29(10)
C17 C18 C19 C1 1.02(16)
C2 C1 C19 C18 -1.10(17)
